data_9014538
loop_
_publ_author_name
'Chukanov, N. V.'
'Britvin, S. N.'
'Blass, G.'
'Belakovskiy, D. I.'
'Van, K. V.'

_publ_section_title
;
 Windhoekite, Ca2Fe3+3-x(Si8O20)(OH)4*10H2O, a new palygorskite-group mineral
 from the Aris phonolite, Namibia
 Note: the chemical formula for this mineral cannot be obtained from the
 crystal structure. The structure is missing two oxygens, and
 the OH positions were not given.
;
_journal_name_full 'European Journal of Mineralogy'
_journal_page_first 171
_journal_page_last 179
_journal_paper_doi 10.1127/0935-1221/2011/0023-2161
_journal_volume 24
_journal_year 2012
_chemical_compound_source 'Aris phonolite, Namibia'
_chemical_formula_sum 'Ca1.98 Fe2.76 H20 Mn0.14 O32 Si8'
_chemical_name_mineral Windhoekite
_space_group_IT_number 12
_symmetry_space_group_name_Hall '-C 2y'
_symmetry_space_group_name_H-M 'C 1 2/m 1'
_cell_angle_alpha 90
_cell_angle_beta 103.5
_cell_angle_gamma 90
_cell_formula_units_Z 2
_cell_length_a 14.319
_cell_length_b 17.825
_cell_length_c 5.242
_cell_volume 1300.980
_database_code_amcsd 0018919
_exptl_crystal_density_diffrn 2.548
_cod_original_formula_sum 'Ca1.98 Mn.14 Fe2.76 Si8 O32 H20'
_cod_database_code 9014538

loop_
_space_group_symop_operation_xyz
x,y,z
1/2+x,1/2+y,z
x,-y,z
1/2+x,1/2-y,z
-x,y,-z
1/2-x,1/2+y,-z
-x,-y,-z
1/2-x,1/2-y,-z

loop_
_atom_site_aniso_label
_atom_site_aniso_U_11
_atom_site_aniso_U_22
_atom_site_aniso_U_33
_atom_site_aniso_U_12
_atom_site_aniso_U_13
_atom_site_aniso_U_23
CaM3 0.06300 0.06700 0.04300 0.00000 0.01900 0.00000
Mn2+M3 0.06300 0.06700 0.04300 0.00000 0.01900 0.00000
CaM4 0.06500 0.04500 0.05000 0.00000 0.01600 0.00000
Mn2+M4 0.06500 0.04500 0.05000 0.00000 0.01600 0.00000
Fe3+M1 0.05000 0.02400 0.01800 0.00000 0.01500 0.00000
Fe3+M2 0.05100 0.02300 0.02200 0.00000 0.01900 0.00000
Si1 0.04500 0.01000 0.01600 -0.00340 0.01500 -0.00110
Si2 0.05300 0.01000 0.02400 -0.00300 0.02000 -0.00010
O1 0.04400 0.01200 0.02500 -0.00700 0.01600 -0.00200
O2 0.05200 0.02300 0.03700 -0.00100 0.01700 -0.00300
O3 0.09200 0.00900 0.02900 -0.01700 0.02600 0.00500
O4 0.04300 0.03300 0.03300 0.00000 0.02800 0.00000
O5 0.05700 0.00800 0.03100 0.00000 0.01900 0.00000
O6 0.06100 0.01800 0.01900 -0.00100 0.02200 0.00600
O7 0.05700 0.00900 0.03500 -0.00900 0.02300 -0.00600
Wat1 0.27000 0.27000 0.33000 0.00000 0.24000 0.00000
Wat2 0.17000 0.12000 0.13000 0.01900 0.08300 -0.01000

loop_
_atom_site_label
_atom_site_fract_x
_atom_site_fract_y
_atom_site_fract_z
_atom_site_occupancy
_atom_site_U_iso_or_equiv
_atom_site_type_symbol
_atom_site_attached_hydrogens
CaM3 0.50000 0.31300 0.00000 0.62000 0.05700 Ca 0
Mn2+M3 0.50000 0.31300 0.00000 0.04000 0.05700 Mn 0
CaM4 0.50000 0.23000 0.50000 0.37000 0.05300 Ca 0
Mn2+M4 0.50000 0.23000 0.50000 0.03000 0.05300 Mn 0
Fe3+M1 0.50000 0.50000 0.00000 1.00000 0.02940 Fe 0
Fe3+M2 0.50000 0.41260 0.50000 0.88000 0.03010 Fe 0
Si1 0.30010 0.41620 0.03140 1.00000 0.02220 Si 0
Si2 0.29870 0.33130 0.52620 1.00000 0.02720 Si 0
O1 0.41800 0.41670 0.11440 1.00000 0.02600 O 0
O2 0.41540 0.33080 0.59100 1.00000 0.03600 O 0
O3 0.25000 0.25000 0.50000 1.00000 0.04100 O 0
O4 0.56850 0.50000 0.36440 1.00000 0.03300 O 0
O5 0.25760 0.50000 0.00150 1.00000 0.03100 O 0
O6 0.25660 0.37350 0.24950 1.00000 0.03100 O 0
O7 0.25980 0.37450 0.75500 1.00000 0.03200 O 0
Wat1 0.10600 0.50000 0.36100 1.00000 0.26000 O 2
Wat2 0.40640 0.23020 0.10700 1.00000 0.13200 O 2
Wat3 0.48700 0.10600 0.69800 1.00000 0.87000 O 2

loop_
_cod_changelog_entry_id
_cod_changelog_entry_author
_cod_changelog_entry_date
_cod_changelog_entry_text
1
;cod-tools version 3.8.0
Id: cif_guess_AMCSD_atom_types 9574 2023-05-10 09:00:05Z saulius
;
2023-05-10T18:55:14+03:00
;Derived atom types and hydrogen counts
from atom names that follow the AMCSD naming convention
(Wat == water, O-H == hydroxyl).
;

loop_
_cod_related_entry_id
_cod_related_entry_database
_cod_related_entry_code
1 AMCSD 0018919
